data_7212633
loop_
_publ_author_name
'Ling, Irene'
'Alias, Yatimah'
'Sobolev, Alexandre N.'
'Raston, Colin L.'

_publ_section_title
;
 Hirshfeld surface analysis of phosphonium salts
;
_journal_issue 12
_journal_name_full CrystEngComm
_journal_page_first 4321
_journal_paper_doi 10.1039/c002832k
_journal_volume 12
_journal_year 2010
_chemical_formula_moiety 'C44 H38 P2, 2(C2 N3)'
_chemical_formula_sum 'C48 H38 N6 P2'
_chemical_formula_weight 760.78
_chemical_name_systematic
;
?
;
_space_group_IT_number 14
_symmetry_cell_setting monoclinic
_symmetry_Int_Tables_number 14
_symmetry_space_group_name_Hall '-P 2yn'
_symmetry_space_group_name_H-M 'P 1 21/n 1'
_atom_sites_solution_hydrogens geom
_atom_sites_solution_primary direct
_atom_sites_solution_secondary difmap
_audit_creation_method SHELXL-97
_cell_angle_alpha 90.0
_cell_angle_beta 96.951(4)
_cell_angle_gamma 90.0
_cell_formula_units_Z 2
_cell_length_a 9.9176(4)
_cell_length_b 13.7706(6)
_cell_length_c 14.1618(6)
_cell_measurement_reflns_used 13611
_cell_measurement_temperature 100(2)
_cell_measurement_theta_max 32.49
_cell_measurement_theta_min 3.24
_cell_volume 1919.88(14)
_computing_cell_refinement
;
CrysAlis CCD, Oxford Diffraction Ltd.,
Version 1.171.32.15 (release 10-01-2008 CrysAlis171 .NET)
(compiled Jan 10 2008,16:37:18)
;
_computing_data_collection
;
CrysAlis CCD, Oxford Diffraction Ltd.,
Version 1.171.32.15 (release 10-01-2008 CrysAlis171 .NET)
(compiled Jan 10 2008,16:37:18)
;
_computing_data_reduction
;
CrysAlis CCD, Oxford Diffraction Ltd.,
Version 1.171.32.15 (release 10-01-2008 CrysAlis171 .NET)
(compiled Jan 10 2008,16:37:18)
;
_computing_molecular_graphics 'X-Seed 2.0 (Barbour, 2001)'
_computing_publication_material 'SHELXL-97 (Sheldrick, 2008)'
_computing_structure_refinement 'SHELXL-97 (Sheldrick, 2008)'
_computing_structure_solution 'SHELXS-97 (Sheldrick, 2008)'
_diffrn_ambient_temperature 100(2)
_diffrn_detector_area_resol_mean 10.4738
_diffrn_measured_fraction_theta_full 0.999
_diffrn_measured_fraction_theta_max 0.966
_diffrn_measurement_device_type 'Oxford Diffraction Gemini-R Ultra, Ruby CCD'
_diffrn_measurement_method '\w scans'
_diffrn_radiation_monochromator graphite
_diffrn_radiation_source 'Enhance (Mo) X-ray Source'
_diffrn_radiation_type MoK\a
_diffrn_radiation_wavelength 0.71073
_diffrn_reflns_av_R_equivalents 0.0425
_diffrn_reflns_av_sigmaI/netI 0.0324
_diffrn_reflns_limit_h_max 15
_diffrn_reflns_limit_h_min -14
_diffrn_reflns_limit_k_max 20
_diffrn_reflns_limit_k_min -20
_diffrn_reflns_limit_l_max 21
_diffrn_reflns_limit_l_min -20
_diffrn_reflns_number 55499
_diffrn_reflns_theta_full 31.00
_diffrn_reflns_theta_max 32.60
_diffrn_reflns_theta_min 3.25
_exptl_absorpt_coefficient_mu 0.158
_exptl_absorpt_correction_T_max 1.00000
_exptl_absorpt_correction_T_min 0.96685
_exptl_absorpt_correction_type multi-scan
_exptl_absorpt_process_details
;
CrysAlis RED, Oxford Diffraction Ltd.,
Version 1.171.32.15 (release 10-01-2008 CrysAlis171 .NET)
(compiled Jan 10 2008,16:37:18)
Empirical absorption correction using spherical harmonics,
implemented in SCALE3 ABSPACK scaling algorithm.
;
_exptl_crystal_colour colorless
_exptl_crystal_density_diffrn 1.316
_exptl_crystal_density_meas ?
_exptl_crystal_description prism
_exptl_crystal_F_000 796
_exptl_crystal_size_max 0.29
_exptl_crystal_size_mid 0.20
_exptl_crystal_size_min 0.18
_refine_diff_density_max 0.452
_refine_diff_density_min -0.321
_refine_diff_density_rms 0.062
_refine_ls_extinction_method none
_refine_ls_goodness_of_fit_ref 1.004
_refine_ls_hydrogen_treatment constr
_refine_ls_matrix_type full
_refine_ls_number_parameters 253
_refine_ls_number_reflns 6772
_refine_ls_number_restraints 0
_refine_ls_restrained_S_all 1.004
_refine_ls_R_factor_all 0.0544
_refine_ls_R_factor_gt 0.0395
_refine_ls_shift/su_max 0.001
_refine_ls_shift/su_mean 0.000
_refine_ls_structure_factor_coef Fsqd
_refine_ls_weighting_details 'calc w=1/[\s^2^(Fo^2^)+(0.0820P)^2^+0.0000P] where P=(Fo^2^+2Fc^2^)/3'
_refine_ls_weighting_scheme calc
_refine_ls_wR_factor_gt 0.1134
_refine_ls_wR_factor_ref 0.1186
_reflns_number_gt 5191
_reflns_number_total 6772
_reflns_threshold_expression >2sigma(I)
_cod_data_source_file c002832k.txt
_cod_data_source_block 230708c
_cod_depositor_comments
;
The following automatic conversions were performed:

'_exptl_crystal_density_meas' value 'not measured' was changed to '?'
- the value is perceived as not measured.

Automatic conversion script
Id: cif_fix_values 3008 2015-01-20 13:52:24Z robertas 
;
_cod_original_sg_symbol_H-M 'P 21/n'
_cod_database_code 7212633

loop_
_symmetry_equiv_pos_as_xyz
'x, y, z'
'-x+1/2, y+1/2, -z+1/2'
'-x, -y, -z'
'x-1/2, -y-1/2, z-1/2'

loop_
_atom_site_label
_atom_site_type_symbol
_atom_site_fract_x
_atom_site_fract_y
_atom_site_fract_z
_atom_site_U_iso_or_equiv
_atom_site_adp_type
_atom_site_occupancy
_atom_site_symmetry_multiplicity
_atom_site_calc_flag
_atom_site_refinement_flags
P1 P 0.20421(3) 0.448641(17) 0.259490(17) 0.01212(7) Uani 1 1 d .
C11 C 0.24131(10) 0.36367(7) 0.35536(7) 0.01453(18) Uani 1 1 d .
C12 C 0.14224(11) 0.29601(7) 0.37401(7) 0.0176(2) Uani 1 1 d .
H12 H 0.0563 0.2954 0.3362 0.021 Uiso 1 1 calc R
C13 C 0.17011(12) 0.22995(7) 0.44789(8) 0.0211(2) Uani 1 1 d .
H13 H 0.1028 0.1845 0.4610 0.025 Uiso 1 1 calc R
C14 C 0.29605(12) 0.23013(8) 0.50264(8) 0.0221(2) Uani 1 1 d .
H14 H 0.3149 0.1846 0.5529 0.027 Uiso 1 1 calc R
C15 C 0.39424(12) 0.29671(9) 0.48403(8) 0.0235(2) Uani 1 1 d .
H15 H 0.4803 0.2964 0.5217 0.028 Uiso 1 1 calc R
C16 C 0.36797(11) 0.36406(8) 0.41065(7) 0.0191(2) Uani 1 1 d .
H16 H 0.4355 0.4098 0.3983 0.023 Uiso 1 1 calc R
C21 C 0.36013(10) 0.49728(7) 0.22817(7) 0.01455(19) Uani 1 1 d .
C22 C 0.42933(11) 0.45039(8) 0.16074(8) 0.0176(2) Uani 1 1 d .
H22 H 0.3916 0.3943 0.1285 0.021 Uiso 1 1 calc R
C23 C 0.55410(11) 0.48680(8) 0.14140(8) 0.0222(2) Uani 1 1 d .
H23 H 0.6011 0.4560 0.0950 0.027 Uiso 1 1 calc R
C24 C 0.61003(11) 0.56783(8) 0.18953(8) 0.0226(2) Uani 1 1 d .
H24 H 0.6952 0.5923 0.1759 0.027 Uiso 1 1 calc R
C25 C 0.54219(11) 0.61346(8) 0.25756(8) 0.0205(2) Uani 1 1 d .
H25 H 0.5816 0.6684 0.2908 0.025 Uiso 1 1 calc R
C26 C 0.41680(10) 0.57884(7) 0.27707(7) 0.0174(2) Uani 1 1 d .
H26 H 0.3700 0.6102 0.3232 0.021 Uiso 1 1 calc R
C31 C 0.09966(10) 0.54525(7) 0.29303(7) 0.01290(18) Uani 1 1 d .
C32 C 0.08772(10) 0.63043(7) 0.23809(7) 0.01596(19) Uani 1 1 d .
H32 H 0.1438 0.6401 0.1891 0.019 Uiso 1 1 calc R
C33 C -0.00670(11) 0.70017(7) 0.25603(7) 0.0176(2) Uani 1 1 d .
H33 H -0.0153 0.7580 0.2192 0.021 Uiso 1 1 calc R
C34 C -0.08880(11) 0.68596(7) 0.32775(7) 0.0184(2) Uani 1 1 d .
H34 H -0.1533 0.7341 0.3395 0.022 Uiso 1 1 calc R
C35 C -0.07708(11) 0.60189(7) 0.38226(8) 0.0184(2) Uani 1 1 d .
H35 H -0.1335 0.5926 0.4311 0.022 Uiso 1 1 calc R
C36 C 0.01724(10) 0.53133(7) 0.36533(7) 0.01546(19) Uani 1 1 d .
H36 H 0.0257 0.4739 0.4027 0.019 Uiso 1 1 calc R
C40 C 0.11280(10) 0.38226(7) 0.16166(7) 0.01374(18) Uani 1 1 d .
H401 H 0.1747 0.3334 0.1390 0.016 Uiso 1 1 calc R
H402 H 0.0369 0.3468 0.1855 0.016 Uiso 1 1 calc R
C41 C 0.05588(10) 0.44448(6) 0.07819(7) 0.01271(18) Uani 1 1 d .
C42 C -0.06639(10) 0.49420(7) 0.08056(7) 0.01463(19) Uani 1 1 d .
H42 H -0.1120 0.4904 0.1357 0.018 Uiso 1 1 calc R
C43 C -0.12233(10) 0.54929(7) 0.00313(7) 0.01426(18) Uani 1 1 d .
H43 H -0.2057 0.5827 0.0056 0.017 Uiso 1 1 calc R
N1 N 0.73311(13) 0.38547(8) 0.40308(8) 0.0361(3) Uani 1 1 d .
C10 C 0.75166(13) 0.32448(9) 0.47446(9) 0.0300(3) Uani 1 1 d .
C20 C 0.78118(11) 0.36316(8) 0.32364(8) 0.0205(2) Uani 1 1 d .
N10 N 0.76177(14) 0.27587(10) 0.54184(8) 0.0451(3) Uani 1 1 d .
N20 N 0.82092(10) 0.35041(7) 0.25082(7) 0.0229(2) Uani 1 1 d .

loop_
_atom_site_aniso_label
_atom_site_aniso_U_11
_atom_site_aniso_U_22
_atom_site_aniso_U_33
_atom_site_aniso_U_23
_atom_site_aniso_U_13
_atom_site_aniso_U_12
P1 0.01239(12) 0.01293(12) 0.01104(12) 0.00017(8) 0.00140(9) 0.00088(8)
C11 0.0166(5) 0.0154(4) 0.0118(4) 0.0003(3) 0.0023(3) 0.0037(3)
C12 0.0206(5) 0.0166(4) 0.0153(5) 0.0009(4) 0.0011(4) 0.0014(4)
C13 0.0276(6) 0.0169(5) 0.0194(5) 0.0046(4) 0.0045(4) 0.0028(4)
C14 0.0291(6) 0.0216(5) 0.0159(5) 0.0045(4) 0.0038(4) 0.0098(4)
C15 0.0214(5) 0.0315(6) 0.0168(5) 0.0031(4) -0.0007(4) 0.0080(4)
C16 0.0171(5) 0.0234(5) 0.0167(5) 0.0008(4) 0.0012(4) 0.0025(4)
C21 0.0130(4) 0.0166(4) 0.0141(4) 0.0016(3) 0.0018(3) 0.0015(3)
C22 0.0148(5) 0.0205(5) 0.0175(5) -0.0017(4) 0.0022(4) 0.0019(4)
C23 0.0167(5) 0.0287(5) 0.0221(5) -0.0022(4) 0.0062(4) 0.0022(4)
C24 0.0142(5) 0.0281(5) 0.0259(6) 0.0014(4) 0.0040(4) -0.0011(4)
C25 0.0167(5) 0.0201(5) 0.0247(5) -0.0015(4) 0.0018(4) -0.0028(4)
C26 0.0161(5) 0.0178(4) 0.0182(5) -0.0012(4) 0.0025(4) -0.0002(4)
C31 0.0128(4) 0.0130(4) 0.0129(4) -0.0011(3) 0.0016(3) 0.0002(3)
C32 0.0168(5) 0.0161(4) 0.0154(4) 0.0008(3) 0.0034(4) 0.0003(4)
C33 0.0189(5) 0.0149(4) 0.0188(5) 0.0019(4) 0.0022(4) 0.0018(4)
C34 0.0168(5) 0.0182(5) 0.0204(5) -0.0005(4) 0.0037(4) 0.0043(4)
C35 0.0183(5) 0.0199(5) 0.0178(5) -0.0002(4) 0.0059(4) 0.0022(4)
C36 0.0158(5) 0.0159(4) 0.0151(4) 0.0005(3) 0.0034(4) 0.0003(4)
C40 0.0160(4) 0.0135(4) 0.0116(4) 0.0001(3) 0.0013(3) -0.0003(3)
C41 0.0137(4) 0.0131(4) 0.0110(4) -0.0006(3) -0.0001(3) -0.0013(3)
C42 0.0142(4) 0.0177(4) 0.0122(4) -0.0002(3) 0.0028(3) -0.0001(3)
C43 0.0122(4) 0.0172(4) 0.0134(4) -0.0005(3) 0.0019(3) 0.0010(3)
N1 0.0511(7) 0.0311(6) 0.0299(6) 0.0039(4) 0.0201(5) 0.0057(5)
C10 0.0325(7) 0.0334(6) 0.0252(6) -0.0034(5) 0.0078(5) -0.0162(5)
C20 0.0171(5) 0.0192(5) 0.0251(5) 0.0038(4) 0.0018(4) -0.0016(4)
N10 0.0558(8) 0.0536(8) 0.0245(6) 0.0063(5) -0.0006(5) -0.0335(7)
N20 0.0218(5) 0.0241(5) 0.0229(5) 0.0013(4) 0.0034(4) -0.0043(4)

loop_
_atom_type_symbol
_atom_type_description
_atom_type_scat_dispersion_real
_atom_type_scat_dispersion_imag
_atom_type_scat_source
C C 0.0033 0.0016 'International Tables Vol C Tables 4.2.6.8 and 6.1.1.4'
H H 0.0000 0.0000 'International Tables Vol C Tables 4.2.6.8 and 6.1.1.4'
N N 0.0061 0.0033 'International Tables Vol C Tables 4.2.6.8 and 6.1.1.4'
P P 0.1023 0.0942 'International Tables Vol C Tables 4.2.6.8 and 6.1.1.4'

loop_
_geom_angle_atom_site_label_1
_geom_angle_atom_site_label_2
_geom_angle_atom_site_label_3
_geom_angle
_geom_angle_site_symmetry_1
_geom_angle_site_symmetry_3
C31 P1 C21 109.51(4) . .
C31 P1 C11 110.89(5) . .
C21 P1 C11 109.09(5) . .
C31 P1 C40 109.07(5) . .
C21 P1 C40 111.54(5) . .
C11 P1 C40 106.71(5) . .
C16 C11 C12 119.99(9) . .
C16 C11 P1 120.60(8) . .
C12 C11 P1 119.41(8) . .
C13 C12 C11 119.81(10) . .
C13 C12 H12 120.1 . .
C11 C12 H12 120.1 . .
C14 C13 C12 120.21(10) . .
C14 C13 H13 119.9 . .
C12 C13 H13 119.9 . .
C15 C14 C13 120.03(10) . .
C15 C14 H14 120.0 . .
C13 C14 H14 120.0 . .
C14 C15 C16 120.65(10) . .
C14 C15 H15 119.7 . .
C16 C15 H15 119.7 . .
C15 C16 C11 119.31(10) . .
C15 C16 H16 120.3 . .
C11 C16 H16 120.3 . .
C22 C21 C26 120.44(9) . .
C22 C21 P1 120.42(8) . .
C26 C21 P1 118.98(7) . .
C23 C22 C21 119.27(10) . .
C23 C22 H22 120.4 . .
C21 C22 H22 120.4 . .
C24 C23 C22 120.32(10) . .
C24 C23 H23 119.8 . .
C22 C23 H23 119.8 . .
C23 C24 C25 120.37(10) . .
C23 C24 H24 119.8 . .
C25 C24 H24 119.8 . .
C24 C25 C26 120.14(10) . .
C24 C25 H25 119.9 . .
C26 C25 H25 119.9 . .
C25 C26 C21 119.45(10) . .
C25 C26 H26 120.3 . .
C21 C26 H26 120.3 . .
C36 C31 C32 120.16(9) . .
C36 C31 P1 120.14(7) . .
C32 C31 P1 119.17(7) . .
C33 C32 C31 119.38(9) . .
C33 C32 H32 120.3 . .
C31 C32 H32 120.3 . .
C32 C33 C34 120.31(9) . .
C32 C33 H33 119.8 . .
C34 C33 H33 119.8 . .
C35 C34 C33 120.43(9) . .
C35 C34 H34 119.8 . .
C33 C34 H34 119.8 . .
C34 C35 C36 120.00(10) . .
C34 C35 H35 120.0 . .
C36 C35 H35 120.0 . .
C35 C36 C31 119.72(9) . .
C35 C36 H36 120.1 . .
C31 C36 H36 120.1 . .
C41 C40 P1 114.66(6) . .
C41 C40 H401 108.6 . .
P1 C40 H401 108.6 . .
C41 C40 H402 108.6 . .
P1 C40 H402 108.6 . .
H401 C40 H402 107.6 . .
C42 C41 C43 119.18(9) . 3_565
C42 C41 C40 120.12(9) . .
C43 C41 C40 120.68(9) 3_565 .
C43 C42 C41 120.83(9) . .
C43 C42 H42 119.6 . .
C41 C42 H42 119.6 . .
C42 C43 C41 119.99(9) . 3_565
C42 C43 H43 120.0 . .
C41 C43 H43 120.0 3_565 .
C10 N1 C20 118.72(11) . .
N10 C10 N1 174.19(16) . .
N20 C20 N1 174.80(12) . .

loop_
_geom_bond_atom_site_label_1
_geom_bond_atom_site_label_2
_geom_bond_distance
_geom_bond_site_symmetry_2
P1 C31 1.7860(10) .
P1 C21 1.7895(10) .
P1 C11 1.7963(10) .
P1 C40 1.8092(10) .
C11 C16 1.3975(14) .
C11 C12 1.4022(14) .
C12 C13 1.3888(14) .
C12 H12 0.9500 .
C13 C14 1.3882(16) .
C13 H13 0.9500 .
C14 C15 1.3858(17) .
C14 H14 0.9500 .
C15 C16 1.3938(15) .
C15 H15 0.9500 .
C16 H16 0.9500 .
C21 C22 1.3994(14) .
C21 C26 1.4010(14) .
C22 C23 1.3926(15) .
C22 H22 0.9500 .
C23 C24 1.3878(16) .
C23 H23 0.9500 .
C24 C25 1.3903(16) .
C24 H24 0.9500 .
C25 C26 1.3904(15) .
C25 H25 0.9500 .
C26 H26 0.9500 .
C31 C36 1.3985(14) .
C31 C32 1.4045(13) .
C32 C33 1.3862(14) .
C32 H32 0.9500 .
C33 C34 1.3903(14) .
C33 H33 0.9500 .
C34 C35 1.3885(14) .
C34 H34 0.9500 .
C35 C36 1.3896(14) .
C35 H35 0.9500 .
C36 H36 0.9500 .
C40 C41 1.5128(13) .
C40 H401 0.9900 .
C40 H402 0.9900 .
C41 C42 1.3965(14) .
C41 C43 1.3969(14) 3_565
C42 C43 1.3924(13) .
C42 H42 0.9500 .
C43 C41 1.3969(14) 3_565
C43 H43 0.9500 .
N1 C10 1.3100(17) .
N1 C20 1.3104(16) .
C10 N10 1.1600(17) .
C20 N20 1.1611(15) .

loop_
_geom_torsion_atom_site_label_1
_geom_torsion_atom_site_label_2
_geom_torsion_atom_site_label_3
_geom_torsion_atom_site_label_4
_geom_torsion
_geom_torsion_site_symmetry_1
_geom_torsion_site_symmetry_4
C31 P1 C11 C16 -102.79(9) . .
C21 P1 C11 C16 17.90(10) . .
C40 P1 C11 C16 138.54(8) . .
C31 P1 C11 C12 77.73(9) . .
C21 P1 C11 C12 -161.58(8) . .
C40 P1 C11 C12 -40.94(9) . .
C16 C11 C12 C13 0.42(15) . .
P1 C11 C12 C13 179.90(8) . .
C11 C12 C13 C14 -0.61(16) . .
C12 C13 C14 C15 0.36(16) . .
C13 C14 C15 C16 0.10(16) . .
C14 C15 C16 C11 -0.29(16) . .
C12 C11 C16 C15 0.03(15) . .
P1 C11 C16 C15 -179.45(8) . .
C31 P1 C21 C22 -150.08(8) . .
C11 P1 C21 C22 88.39(9) . .
C40 P1 C21 C22 -29.24(10) . .
C31 P1 C21 C26 34.52(9) . .
C11 P1 C21 C26 -87.01(9) . .
C40 P1 C21 C26 155.36(8) . .
C26 C21 C22 C23 -1.23(16) . .
P1 C21 C22 C23 -176.55(8) . .
C21 C22 C23 C24 0.95(17) . .
C22 C23 C24 C25 0.04(18) . .
C23 C24 C25 C26 -0.77(17) . .
C24 C25 C26 C21 0.50(16) . .
C22 C21 C26 C25 0.51(15) . .
P1 C21 C26 C25 175.90(8) . .
C21 P1 C31 C36 -144.58(8) . .
C11 P1 C31 C36 -24.13(10) . .
C40 P1 C31 C36 93.10(9) . .
C21 P1 C31 C32 43.68(9) . .
C11 P1 C31 C32 164.12(8) . .
C40 P1 C31 C32 -78.65(9) . .
C36 C31 C32 C33 -0.22(15) . .
P1 C31 C32 C33 171.52(8) . .
C31 C32 C33 C34 0.01(15) . .
C32 C33 C34 C35 0.09(16) . .
C33 C34 C35 C36 0.04(16) . .
C34 C35 C36 C31 -0.26(15) . .
C32 C31 C36 C35 0.35(15) . .
P1 C31 C36 C35 -171.31(8) . .
C31 P1 C40 C41 52.39(8) . .
C21 P1 C40 C41 -68.70(8) . .
C11 P1 C40 C41 172.24(7) . .
P1 C40 C41 C42 -81.26(10) . .
P1 C40 C41 C43 100.67(9) . 3_565
C43 C41 C42 C43 0.14(15) 3_565 .
C40 C41 C42 C43 -177.95(9) . .
C41 C42 C43 C41 -0.14(15) . 3_565
